data_4313475
loop_
_publ_author_name
'Olivier Clot'
'Yumi Akahori'
'Carolyn Moorlag'
'Daniel B. Leznoff'
'Michael O. Wolf'
'Raymond J. Batchelor'
'Brian O. Patrick'
'Mikita Ishii'

_publ_contact_author
;
 D. Leznoff
 Dept. of Chemistry, Simon Fraser University
 8888 University Way
 Burnaby, B.C.
 Canada
 V5A 1S6
;
_publ_contact_author_email dleznoff@sfu.ca
_publ_contact_author_fax 604-291-3765
_publ_contact_author_phone 604-291-4887
_publ_section_title
;
 Model Complexes for Metallated Polythiophenes: Gold(I) and Palladium(II)
 Complexes of Bis(diphenylphosphino)oligothiophenes
;
_journal_name_full 'Inorganic Chemistry'
_journal_page_first 2704
_journal_page_last 2713
_journal_paper_doi 10.1021/ic0258328
_journal_volume 42
_journal_year 2003
_chemical_formula_sum 'C32.75 H25.5 Cl1.5 O2 P2 S2'
_chemical_formula_weight 630.31
_space_group_IT_number 2
_symmetry_cell_setting triclinic
_symmetry_Int_Tables_number 2
_symmetry_space_group_name_Hall '-P 1'
_symmetry_space_group_name_H-M 'P -1'
_audit_creation_date 2002-03-15
_audit_creation_method 'by teXsan v1.8'
_audit_update_record
;
?
;
_cell_angle_alpha 76.48(1)
_cell_angle_beta 81.14(2)
_cell_angle_gamma 85.04(2)
_cell_formula_units_Z 2
_cell_length_a 9.992(3)
_cell_length_b 10.943(3)
_cell_length_c 14.832(7)
_cell_measurement_reflns_used 1264
_cell_measurement_temperature 298.2
_cell_measurement_theta_max 25.07
_cell_measurement_theta_min 3.29
_cell_volume 1555.9(10)
_computing_cell_refinement 'd*TREK (MSC, 1996-1998)'
_computing_data_collection 'd*TREK (MSC, 1996-1998)'
_computing_data_reduction 'd*TREK (MSC, 1996-1998)'
_computing_publication_material 'teXsan (MSC, 1992-1997)'
_computing_structure_refinement 'teXsan (MSC, 1992-1997)'
_computing_structure_solution
;
SIR97 (Altomare, et. al. 1998)
;
_diffrn_ambient_temperature 298.2
_diffrn_detector_area_resol_mean 11.76
_diffrn_measurement_device_type 'Rigaku/ADSC CCD'
_diffrn_measurement_method 'area detector'
_diffrn_orient_matrix_UB_11 0.00000
_diffrn_orient_matrix_UB_12 0.00000
_diffrn_orient_matrix_UB_13 0.00000
_diffrn_orient_matrix_UB_21 0.00000
_diffrn_orient_matrix_UB_22 0.00000
_diffrn_orient_matrix_UB_23 0.00000
_diffrn_orient_matrix_UB_31 0.00000
_diffrn_orient_matrix_UB_32 0.00000
_diffrn_orient_matrix_UB_33 0.00000
_diffrn_radiation_detector CCD
_diffrn_radiation_monochromator graphite
_diffrn_radiation_source 'X-ray tube'
_diffrn_radiation_type 'Mo K\a'
_diffrn_radiation_wavelength 0.7107
_diffrn_reflns_av_R_equivalents 0.11051
_diffrn_reflns_av_sigmaI/netI 0.200
_diffrn_reflns_limit_h_max 11
_diffrn_reflns_limit_h_min -7
_diffrn_reflns_limit_k_max 12
_diffrn_reflns_limit_k_min -12
_diffrn_reflns_limit_l_max 16
_diffrn_reflns_limit_l_min -17
_diffrn_reflns_number 5613
_diffrn_reflns_reduction_process 'Lp corrections applied'
_diffrn_reflns_theta_max 25.07
_diffrn_reflns_theta_min 3.29
_diffrn_standards_decay_% 0.00
_diffrn_standards_interval_count 0
_diffrn_standards_number 0
_exptl_absorpt_coefficient_mu 0.431
_exptl_absorpt_correction_T_max 1.000
_exptl_absorpt_correction_T_min 0.657
_exptl_absorpt_correction_type multi-scan
_exptl_crystal_colour clear
_exptl_crystal_density_diffrn 1.345
_exptl_crystal_density_meas ?
_exptl_crystal_description block
_exptl_crystal_F_000 651.00
_exptl_crystal_size_max 0.25
_exptl_crystal_size_mid 0.25
_exptl_crystal_size_min 0.10
_refine_diff_density_max 0.80
_refine_diff_density_min -0.81
_refine_ls_extinction_method none
_refine_ls_goodness_of_fit_all 1.644
_refine_ls_goodness_of_fit_ref 1.644
_refine_ls_hydrogen_treatment constr
_refine_ls_matrix_type full
_refine_ls_number_constraints 0
_refine_ls_number_parameters 370
_refine_ls_number_reflns 3817
_refine_ls_number_restraints 0
_refine_ls_R_factor_all 0.2058
_refine_ls_R_factor_gt 0.101
_refine_ls_shift/su_max 0.0051
_refine_ls_shift/su_mean 0.0013
_refine_ls_structure_factor_coef Fsqd
_refine_ls_weighting_details 'w = 1/[\s^2^(Fo^2^)]'
_refine_ls_weighting_scheme sigma
_refine_ls_wR_factor_all 0.2455
_refine_ls_wR_factor_ref 0.2455
_reflns_number_gt 1538
_reflns_number_total 4713
_reflns_threshold_expression I>3.00\s(I)
_cod_data_source_file ic0258328si20030203_055733_4.cif
_cod_data_source_block mw011/2P1S1
_cod_depositor_comments
;
The following automatic conversions were performed:

'_exptl_crystal_density_meas' value 'not measured' was changed to '?'
- the value is perceived as not measured.

Automatic conversion script
Id: cif_fix_values 3008 2015-01-20 13:52:24Z robertas 
;
_cod_original_cell_volume 1555.9(9)
_cod_original_sg_symbol_H-M 'P -1 '
_cod_original_formula_sum 'C32.75 H25.50 Cl1.50 O2 P2 S2 '
_cod_database_code 4313475

loop_
_symmetry_equiv_pos_as_xyz
'   +x,   +y,   +z'
'   -x,   -y,   -z'

loop_
_atom_site_label
_atom_site_fract_x
_atom_site_fract_y
_atom_site_fract_z
_atom_site_U_iso_or_equiv
_atom_site_occupancy
_atom_site_refinement_flags
_atom_site_adp_type
_atom_site_calc_flag
_atom_site_calc_attached_atom
Cl(1) 0.6333(9) 0.1740(6) 0.4379(5) 0.142(3) 0.750 . Uani d ?
Cl(2) 0.855(1) 0.2740(9) 0.4866(8) 0.218(5) 0.750 . Uani d ?
S(1) 0.3006(3) -0.0245(2) 0.0944(2) 0.055(1) 1.000 . Uani d ?
S(2) 0.5032(3) 0.3022(2) 0.0172(2) 0.0499(9) 1.000 . Uani d ?
P(1) 0.2061(3) 0.3258(2) -0.0969(2) 0.0369(8) 1.000 . Uani d ?
P(2) 0.2498(4) 0.1456(3) 0.2755(2) 0.049(1) 1.000 . Uani d ?
O(1) 0.2120(8) 0.4276(5) -0.0459(5) 0.047(2) 1.000 . Uani d ?
O(2) 0.2939(9) 0.0152(6) 0.3170(5) 0.064(3) 1.000 . Uani d ?
C(1) 0.205(1) -0.0494(9) 0.0150(8) 0.052(4) 1.000 . Uani d ?
C(2) 0.170(1) 0.0607(8) -0.0425(8) 0.047(4) 1.000 . Uani d ?
C(3) 0.229(1) 0.1715(8) -0.0300(7) 0.039(3) 1.000 . Uani d ?
C(4) 0.305(1) 0.1326(8) 0.0455(7) 0.043(3) 1.000 . Uani d ?
C(5) 0.378(1) 0.2127(8) 0.0854(7) 0.040(3) 1.000 . Uani d ?
C(6) 0.358(1) 0.2317(9) 0.1774(7) 0.044(3) 1.000 . Uani d ?
C(7) 0.461(1) 0.317(1) 0.1841(9) 0.058(4) 1.000 . Uani d ?
C(8) 0.534(1) 0.363(1) 0.1095(9) 0.056(4) 1.000 . Uani d ?
C(9) 0.042(1) 0.3354(8) -0.1371(6) 0.031(3) 1.000 . Uani d ?
C(10) -0.063(1) 0.3985(8) -0.0942(8) 0.043(3) 1.000 . Uani d ?
C(11) -0.192(1) 0.4128(9) -0.1207(8) 0.055(4) 1.000 . Uani d ?
C(12) -0.210(2) 0.355(1) -0.194(1) 0.069(5) 1.000 . Uani d ?
C(13) -0.110(2) 0.291(1) -0.2360(9) 0.061(5) 1.000 . Uani d ?
C(14) 0.026(1) 0.2796(9) -0.2125(8) 0.058(4) 1.000 . Uani d ?
C(15) 0.329(1) 0.3366(8) -0.1984(7) 0.038(3) 1.000 . Uani d ?
C(16) 0.415(1) 0.237(1) -0.2185(9) 0.052(4) 1.000 . Uani d ?
C(17) 0.509(2) 0.254(1) -0.299(1) 0.077(6) 1.000 . Uani d ?
C(18) 0.525(2) 0.366(2) -0.3568(9) 0.064(5) 1.000 . Uani d ?
C(19) 0.447(2) 0.470(1) -0.344(1) 0.067(5) 1.000 . Uani d ?
C(20) 0.346(1) 0.453(1) -0.2631(9) 0.057(4) 1.000 . Uani d ?
C(21) 0.083(1) 0.1516(9) 0.2405(7) 0.046(4) 1.000 . Uani d ?
C(22) 0.028(1) 0.2566(9) 0.1817(8) 0.050(4) 1.000 . Uani d ?
C(23) -0.100(1) 0.258(1) 0.1635(9) 0.060(4) 1.000 . Uani d ?
C(24) -0.187(2) 0.157(1) 0.205(1) 0.071(5) 1.000 . Uani d ?
C(25) -0.135(2) 0.055(1) 0.262(1) 0.089(6) 1.000 . Uani d ?
C(26) 0.005(1) 0.0495(9) 0.2807(9) 0.056(4) 1.000 . Uani d ?
C(27) 0.226(1) 0.238(1) 0.3665(9) 0.059(4) 1.000 . Uani d ?
C(28) 0.163(2) 0.350(1) 0.356(1) 0.092(6) 1.000 . Uani d ?
C(29) 0.150(2) 0.421(1) 0.428(1) 0.095(7) 1.000 . Uani d ?
C(30) 0.213(3) 0.369(2) 0.503(1) 0.117(9) 1.000 . Uani d ?
C(31) 0.280(2) 0.257(2) 0.515(1) 0.105(8) 1.000 . Uani d ?
C(32) 0.297(2) 0.187(1) 0.441(1) 0.100(7) 1.000 . Uani d ?
C(33) 0.788(3) 0.147(2) 0.480(1) 0.092(8) 0.750 . Uani d ?
H(1) 0.1797 -0.1324 0.0114 0.063 1.000 . Uiso c ?
H(2) 0.1082 0.0651 -0.0888 0.056 1.000 . Uiso c ?
H(7) 0.4715 0.3368 0.2439 0.069 1.000 . Uiso c ?
H(8) 0.6005 0.4262 0.1039 0.067 1.000 . Uiso c ?
H(10) -0.0465 0.4352 -0.0428 0.052 1.000 . Uiso c ?
H(11) -0.2658 0.4602 -0.0906 0.066 1.000 . Uiso c ?
H(12) -0.3003 0.3620 -0.2139 0.083 1.000 . Uiso c ?
H(13) -0.1296 0.2508 -0.2846 0.073 1.000 . Uiso c ?
H(14) 0.1015 0.2367 -0.2456 0.069 1.000 . Uiso c ?
H(16) 0.4085 0.1544 -0.1756 0.062 1.000 . Uiso c ?
H(17) 0.5658 0.1812 -0.3129 0.093 1.000 . Uiso c ?
H(18) 0.5948 0.3741 -0.4113 0.077 1.000 . Uiso c ?
H(19) 0.4595 0.5519 -0.3870 0.080 1.000 . Uiso c ?
H(20) 0.2867 0.5253 -0.2521 0.069 1.000 . Uiso c ?
H(22) 0.0827 0.3295 0.1535 0.060 1.000 . Uiso c ?
H(23) -0.1350 0.3317 0.1202 0.072 1.000 . Uiso c ?
H(24) -0.2813 0.1606 0.1929 0.086 1.000 . Uiso c ?
H(25) -0.1916 -0.0158 0.2920 0.107 1.000 . Uiso c ?
H(26) 0.0424 -0.0256 0.3209 0.067 1.000 . Uiso c ?
H(28) 0.1238 0.3863 0.2986 0.110 1.000 . Uiso c ?
H(29) 0.0994 0.5023 0.4222 0.114 1.000 . Uiso c ?
H(30) 0.2093 0.4167 0.5518 0.140 1.000 . Uiso c ?
H(31) 0.3181 0.2213 0.5737 0.126 1.000 . Uiso c ?
H(32) 0.3543 0.1089 0.4432 0.119 1.000 . Uiso c ?
H(33) 0.7759 0.0918 0.5428 0.110 0.750 . Uiso d ?
H(34) 0.8519 0.1047 0.4381 0.110 0.750 . Uiso d ?

loop_
_atom_site_aniso_label
_atom_site_aniso_U_11
_atom_site_aniso_U_22
_atom_site_aniso_U_33
_atom_site_aniso_U_12
_atom_site_aniso_U_13
_atom_site_aniso_U_23
Cl(1) 0.133(8) 0.126(5) 0.169(7) 0.021(5) -0.066(7) -0.015(5)
Cl(2) 0.16(1) 0.174(7) 0.35(1) -0.072(9) 0.02(1) -0.118(9)
S(1) 0.063(3) 0.035(1) 0.075(2) -0.002(1) -0.031(2) -0.013(1)
S(2) 0.031(2) 0.055(2) 0.069(2) -0.010(1) -0.011(2) -0.019(2)
P(1) 0.028(2) 0.036(1) 0.053(2) 0.000(1) -0.010(2) -0.020(1)
P(2) 0.050(2) 0.046(2) 0.057(2) -0.002(2) -0.018(2) -0.014(1)
O(1) 0.046(6) 0.032(3) 0.079(5) 0.003(3) -0.028(5) -0.034(4)
O(2) 0.071(8) 0.060(5) 0.064(5) -0.014(5) -0.027(6) -0.005(4)
C(1) 0.06(1) 0.037(6) 0.067(7) -0.018(6) -0.019(8) -0.009(6)
C(2) 0.052(9) 0.038(6) 0.062(7) -0.006(6) -0.021(7) -0.025(5)
C(3) 0.043(8) 0.027(5) 0.051(6) -0.012(5) -0.006(6) -0.012(5)
C(4) 0.042(8) 0.039(5) 0.056(6) -0.011(5) -0.020(6) -0.017(5)
C(5) 0.028(7) 0.036(5) 0.061(7) -0.013(5) -0.015(6) -0.011(5)
C(6) 0.019(7) 0.053(6) 0.066(7) -0.007(5) -0.010(6) -0.022(6)
C(7) 0.06(1) 0.053(7) 0.068(8) -0.014(7) -0.030(8) -0.011(7)
C(8) 0.05(1) 0.041(6) 0.085(9) -0.012(7) -0.027(8) -0.010(7)
C(9) 0.022(7) 0.033(5) 0.042(6) -0.002(5) -0.005(6) -0.014(5)
C(10) 0.024(8) 0.038(5) 0.077(8) -0.004(5) -0.022(7) -0.022(6)
C(11) 0.043(9) 0.050(6) 0.079(8) 0.002(6) -0.019(8) -0.025(6)
C(12) 0.06(1) 0.055(7) 0.11(1) -0.003(7) -0.05(1) -0.021(8)
C(13) 0.06(1) 0.055(7) 0.079(9) -0.004(7) -0.029(9) -0.021(7)
C(14) 0.05(1) 0.059(7) 0.079(8) -0.002(6) -0.027(8) -0.032(7)
C(15) 0.045(9) 0.026(5) 0.048(6) -0.006(5) -0.020(7) -0.006(5)
C(16) 0.04(1) 0.059(7) 0.058(8) -0.006(7) -0.009(8) -0.015(7)
C(17) 0.08(2) 0.09(1) 0.07(1) 0.02(1) -0.03(1) -0.032(9)
C(18) 0.04(1) 0.10(1) 0.046(7) -0.03(1) 0.008(8) -0.016(9)
C(19) 0.07(1) 0.054(8) 0.073(9) -0.017(9) -0.01(1) -0.001(8)
C(20) 0.05(1) 0.069(8) 0.069(8) 0.002(7) -0.020(8) -0.037(8)
C(21) 0.052(9) 0.037(5) 0.058(7) -0.004(6) -0.022(7) -0.015(5)
C(22) 0.032(9) 0.048(6) 0.075(8) 0.004(6) -0.013(7) -0.019(6)
C(23) 0.04(1) 0.060(7) 0.078(9) 0.022(7) -0.016(8) -0.024(7)
C(24) 0.06(1) 0.066(8) 0.10(1) 0.006(8) -0.03(1) -0.033(8)
C(25) 0.09(1) 0.070(9) 0.12(1) -0.041(9) -0.03(1) -0.018(9)
C(26) 0.05(1) 0.038(6) 0.078(8) 0.005(6) -0.008(8) -0.009(6)
C(27) 0.06(1) 0.048(6) 0.071(8) -0.001(6) -0.030(9) -0.014(6)
C(28) 0.13(2) 0.079(9) 0.07(1) -0.01(1) -0.03(1) -0.020(8)
C(29) 0.13(2) 0.075(9) 0.09(1) 0.00(1) 0.00(1) -0.048(9)
C(30) 0.17(3) 0.14(2) 0.06(1) -0.03(2) -0.01(1) -0.06(1)
C(31) 0.12(2) 0.13(1) 0.08(1) 0.00(1) -0.04(1) -0.05(1)
C(32) 0.14(2) 0.11(1) 0.070(9) -0.01(1) -0.05(1) -0.037(9)
C(33) 0.11(2) 0.09(1) 0.07(1) -0.01(2) 0.00(1) -0.02(1)

loop_
_atom_type_symbol
_atom_type_oxidation_number
_atom_type_number_in_cell
_atom_type_scat_dispersion_real
_atom_type_scat_dispersion_imag
_atom_type_scat_source
C 0 65 0.002 0.002
;International Tables for Crystallography
(1992, Vol. C, Tables 4.2.6.8 and 6.1.1.1)
;
H 0 51 0.000 0.000
;International Tables for Crystallography
(1992, Vol. C, Table 6.1.1.2)
;
P 0 4 0.090 0.095
;International Tables for Crystallography
(1992, Vol. C, Tables 4.2.6.8 and 6.1.1.1)
;
S 0 4 0.110 0.124
;International Tables for Crystallography
(1992, Vol. C, Tables 4.2.6.8 and 6.1.1.1)
;
Cl 0 3 0.132 0.159
;International Tables for Crystallography
(1992, Vol. C, Tables 4.2.6.8 and 6.1.1.1)
;
O 0 4 0.008 0.006
;International Tables for Crystallography
(1992, Vol. C, Tables 4.2.6.8 and 6.1.1.1)
;

loop_
_geom_angle_atom_site_label_1
_geom_angle_atom_site_label_2
_geom_angle_atom_site_label_3
_geom_angle
_geom_angle_site_symmetry_1
_geom_angle_site_symmetry_2
_geom_angle_site_symmetry_3
_geom_angle_publ_flag
C(1) S(1) C(4) 92.5(4) . . . yes
C(5) S(2) C(8) 92.4(6) . . . yes
O(1) P(1) C(3) 114.9(4) . . . yes
O(1) P(1) C(9) 109.8(5) . . . yes
O(1) P(1) C(15) 113.4(4) . . . yes
C(3) P(1) C(9) 106.6(4) . . . yes
C(3) P(1) C(15) 105.4(5) . . . yes
C(9) P(1) C(15) 106.1(4) . . . yes
O(2) P(2) C(6) 117.8(6) . . . yes
O(2) P(2) C(21) 110.9(4) . . . yes
O(2) P(2) C(27) 108.8(5) . . . yes
C(6) P(2) C(21) 107.2(5) . . . yes
C(6) P(2) C(27) 106.9(5) . . . yes
C(21) P(2) C(27) 104.3(6) . . . yes
S(1) C(1) C(2) 111.2(6) . . . yes
S(1) C(1) H(1) 124.3 . . . no
C(2) C(1) H(1) 124.5 . . . no
C(1) C(2) C(3) 115.1(8) . . . yes
C(1) C(2) H(2) 122.4 . . . no
C(3) C(2) H(2) 122.5 . . . no
P(1) C(3) C(2) 125.4(7) . . . yes
P(1) C(3) C(4) 127.0(6) . . . yes
C(2) C(3) C(4) 107.6(7) . . . yes
S(1) C(4) C(3) 113.3(6) . . . yes
S(1) C(4) C(5) 119.7(6) . . . yes
C(3) C(4) C(5) 127.0(8) . . . yes
S(2) C(5) C(4) 120.3(8) . . . yes
S(2) C(5) C(6) 111.1(6) . . . yes
C(4) C(5) C(6) 128.6(9) . . . yes
P(2) C(6) C(5) 126.4(6) . . . yes
P(2) C(6) C(7) 124.7(8) . . . yes
C(5) C(6) C(7) 108(1) . . . yes
C(6) C(7) C(8) 116(1) . . . yes
C(6) C(7) H(7) 121.9 . . . no
C(8) C(7) H(7) 121.9 . . . no
S(2) C(8) C(7) 112.0(8) . . . yes
S(2) C(8) H(8) 124.1 . . . no
C(7) C(8) H(8) 124.0 . . . no
P(1) C(9) C(10) 117.9(6) . . . yes
P(1) C(9) C(14) 120.3(9) . . . yes
C(10) C(9) C(14) 121.9(9) . . . yes
C(9) C(10) C(11) 122.3(9) . . . yes
C(9) C(10) H(10) 118.8 . . . no
C(11) C(10) H(10) 118.8 . . . no
C(10) C(11) C(12) 116(1) . . . yes
C(10) C(11) H(11) 121.7 . . . no
C(12) C(11) H(11) 121.8 . . . no
C(11) C(12) C(13) 122(1) . . . yes
C(11) C(12) H(12) 118.8 . . . no
C(13) C(12) H(12) 118.9 . . . no
C(12) C(13) C(14) 122(1) . . . yes
C(12) C(13) H(13) 118.8 . . . no
C(14) C(13) H(13) 119.0 . . . no
C(9) C(14) C(13) 115(1) . . . yes
C(9) C(14) H(14) 122.7 . . . no
C(13) C(14) H(14) 122.6 . . . no
P(1) C(15) C(16) 124.3(8) . . . yes
P(1) C(15) C(20) 119.9(9) . . . yes
C(16) C(15) C(20) 116(1) . . . yes
C(15) C(16) C(17) 121(1) . . . yes
C(15) C(16) H(16) 119.6 . . . no
C(17) C(16) H(16) 119.5 . . . no
C(16) C(17) C(18) 121(2) . . . yes
C(16) C(17) H(17) 119.4 . . . no
C(18) C(17) H(17) 119.2 . . . no
C(17) C(18) C(19) 123(2) . . . yes
C(17) C(18) H(18) 118.7 . . . no
C(19) C(18) H(18) 118.5 . . . no
C(18) C(19) C(20) 116(1) . . . yes
C(18) C(19) H(19) 122.0 . . . no
C(20) C(19) H(19) 121.8 . . . no
C(15) C(20) C(19) 123(1) . . . yes
C(15) C(20) H(20) 118.5 . . . no
C(19) C(20) H(20) 118.6 . . . no
P(2) C(21) C(22) 123.5(8) . . . yes
P(2) C(21) C(26) 117.0(7) . . . yes
C(22) C(21) C(26) 119(1) . . . yes
C(21) C(22) C(23) 121(1) . . . yes
C(21) C(22) H(22) 119.7 . . . no
C(23) C(22) H(22) 119.7 . . . no
C(22) C(23) C(24) 122(1) . . . yes
C(22) C(23) H(23) 118.8 . . . no
C(24) C(23) H(23) 118.8 . . . no
C(23) C(24) C(25) 117(1) . . . yes
C(23) C(24) H(24) 121.2 . . . no
C(25) C(24) H(24) 121.4 . . . no
C(24) C(25) C(26) 121(1) . . . yes
C(24) C(25) H(25) 119.4 . . . no
C(26) C(25) H(25) 119.3 . . . no
C(21) C(26) C(25) 119.0(9) . . . yes
C(21) C(26) H(26) 120.5 . . . no
C(25) C(26) H(26) 120.5 . . . no
P(2) C(27) C(28) 123.1(9) . . . yes
P(2) C(27) C(32) 114(1) . . . yes
C(28) C(27) C(32) 123(1) . . . yes
C(27) C(28) C(29) 122(1) . . . yes
C(27) C(28) H(28) 119.2 . . . no
C(29) C(28) H(28) 119.3 . . . no
C(28) C(29) C(30) 116(2) . . . yes
C(28) C(29) H(29) 121.9 . . . no
C(30) C(29) H(29) 122.1 . . . no
C(29) C(30) C(31) 124(2) . . . yes
C(29) C(30) H(30) 117.8 . . . no
C(31) C(30) H(30) 118.0 . . . no
C(30) C(31) C(32) 119(1) . . . yes
C(30) C(31) H(31) 120.2 . . . no
C(32) C(31) H(31) 120.3 . . . no
C(27) C(32) C(31) 116(2) . . . yes
C(27) C(32) H(32) 122.2 . . . no
C(31) C(32) H(32) 122.2 . . . no
Cl(1) C(33) Cl(2) 114(1) . . . yes
Cl(1) C(33) H(33) 108.9 . . . no
Cl(1) C(33) H(34) 108.4 . . . no
Cl(2) C(33) H(33) 108.5 . . . no
Cl(2) C(33) H(34) 108.2 . . . no
H(33) C(33) H(34) 108.9 . . . no

loop_
_geom_bond_atom_site_label_1
_geom_bond_atom_site_label_2
_geom_bond_distance
_geom_bond_site_symmetry_1
_geom_bond_site_symmetry_2
_geom_bond_publ_flag
Cl(1) C(33) 1.73(2) . . yes
Cl(2) C(33) 1.62(2) . . yes
S(1) C(1) 1.706(9) . . yes
S(1) C(4) 1.704(9) . . yes
S(2) C(5) 1.70(1) . . yes
S(2) C(8) 1.73(1) . . yes
P(1) O(1) 1.495(6) . . yes
P(1) C(3) 1.762(9) . . yes
P(1) C(9) 1.813(9) . . yes
P(1) C(15) 1.78(1) . . yes
P(2) O(2) 1.475(7) . . yes
P(2) C(6) 1.80(1) . . yes
P(2) C(21) 1.81(1) . . yes
P(2) C(27) 1.84(1) . . yes
C(1) C(2) 1.36(1) . . yes
C(1) H(1) 0.98 . . no
C(2) C(3) 1.46(1) . . yes
C(2) H(2) 0.98 . . no
C(3) C(4) 1.41(1) . . yes
C(4) C(5) 1.46(1) . . yes
C(5) C(6) 1.41(2) . . yes
C(6) C(7) 1.48(1) . . yes
C(7) C(8) 1.25(2) . . yes
C(7) H(7) 0.98 . . no
C(8) H(8) 0.98 . . no
C(9) C(10) 1.36(2) . . yes
C(9) C(14) 1.43(1) . . yes
C(10) C(11) 1.39(1) . . yes
C(10) H(10) 0.98 . . no
C(11) C(12) 1.42(2) . . yes
C(11) H(11) 0.98 . . no
C(12) C(13) 1.33(2) . . yes
C(12) H(12) 0.98 . . no
C(13) C(14) 1.45(2) . . yes
C(13) H(13) 0.98 . . no
C(14) H(14) 0.98 . . no
C(15) C(16) 1.38(2) . . yes
C(15) C(20) 1.41(1) . . yes
C(16) C(17) 1.38(2) . . yes
C(16) H(16) 0.98 . . no
C(17) C(18) 1.33(2) . . yes
C(17) H(17) 0.98 . . no
C(18) C(19) 1.35(2) . . yes
C(18) H(18) 0.98 . . no
C(19) C(20) 1.43(2) . . yes
C(19) H(19) 0.98 . . no
C(20) H(20) 0.98 . . no
C(21) C(22) 1.40(1) . . yes
C(21) C(26) 1.39(1) . . yes
C(22) C(23) 1.34(2) . . yes
C(22) H(22) 0.98 . . no
C(23) C(24) 1.44(2) . . yes
C(23) H(23) 0.98 . . no
C(24) C(25) 1.35(2) . . yes
C(24) H(24) 0.98 . . no
C(25) C(26) 1.45(2) . . yes
C(25) H(25) 0.98 . . no
C(26) H(26) 0.98 . . no
C(27) C(28) 1.32(2) . . yes
C(27) C(32) 1.38(2) . . yes
C(28) C(29) 1.44(2) . . yes
C(28) H(28) 0.98 . . no
C(29) C(30) 1.35(2) . . yes
C(29) H(29) 0.98 . . no
C(30) C(31) 1.33(3) . . yes
C(30) H(30) 0.98 . . no
C(31) C(32) 1.47(2) . . yes
C(31) H(31) 0.98 . . no
C(32) H(32) 0.98 . . no
C(33) H(33) 0.98 . . no
C(33) H(34) 0.99 . . no

loop_
_geom_contact_atom_site_label_1
_geom_contact_atom_site_label_2
_geom_contact_distance
_geom_contact_site_symmetry_1
_geom_contact_site_symmetry_2
_geom_contact_publ_flag
Cl(1) C(32) 3.35(2) . . no
Cl(2) C(29) 3.38(2) . 1_655 no
Cl(2) C(28) 3.43(2) . 1_655 no
S(2) C(11) 3.53(1) . 1_655 no
O(1) C(10) 3.25(1) . 2_565 no
O(1) C(11) 3.32(1) . 2_565 no
O(1) C(8) 3.44(1) . 2_665 no
O(2) C(33) 3.14(2) . 2_656 no
O(2) C(17) 3.44(2) . 2_655 no
C(12) C(28) 3.57(2) . 2_565 no
C(25) C(33) 3.56(3) . 1_455 no

loop_
_geom_torsion_atom_site_label_1
_geom_torsion_atom_site_label_2
_geom_torsion_atom_site_label_3
_geom_torsion_atom_site_label_4
_geom_torsion_site_symmetry_1
_geom_torsion_site_symmetry_2
_geom_torsion_site_symmetry_3
_geom_torsion_site_symmetry_4
_geom_torsion
_geom_torsion_publ_flag
S(1) C(1) C(2) C(3) . . . . 5(2) no
S(1) C(4) C(3) P(1) . . . . 178.8(7) no
S(1) C(4) C(3) C(2) . . . . 0(1) no
S(1) C(4) C(5) S(2) . . . . 124.0(8) no
S(1) C(4) C(5) C(6) . . . . -58(2) no
S(2) C(5) C(4) C(3) . . . . -59(2) no
S(2) C(5) C(6) P(2) . . . . -173.1(7) no
S(2) C(5) C(6) C(7) . . . . -4(1) no
S(2) C(8) C(7) C(6) . . . . -5(2) no
P(1) C(3) C(2) C(1) . . . . 178(1) no
P(1) C(3) C(4) C(5) . . . . 2(2) no
P(1) C(9) C(10) C(11) . . . . 179.1(8) no
P(1) C(9) C(14) C(13) . . . . 178.4(7) no
P(1) C(15) C(16) C(17) . . . . -179.2(8) no
P(1) C(15) C(20) C(19) . . . . 177.1(8) no
P(2) C(6) C(5) C(4) . . . . 9(2) no
P(2) C(6) C(7) C(8) . . . . 175(1) no
P(2) C(21) C(22) C(23) . . . . -175(1) no
P(2) C(21) C(26) C(25) . . . . 174(1) no
P(2) C(27) C(28) C(29) . . . . -178(1) no
P(2) C(27) C(32) C(31) . . . . -180(1) no
O(1) P(1) C(3) C(2) . . . . 150(1) no
O(1) P(1) C(3) C(4) . . . . -29(1) no
O(1) P(1) C(9) C(10) . . . . -20.4(8) no
O(1) P(1) C(9) C(14) . . . . 158.7(7) no
O(1) P(1) C(15) C(16) . . . . 130.5(7) no
O(1) P(1) C(15) C(20) . . . . -47.6(8) no
O(2) P(2) C(6) C(5) . . . . 73(1) no
O(2) P(2) C(6) C(7) . . . . -95(1) no
O(2) P(2) C(21) C(22) . . . . -166(1) no
O(2) P(2) C(21) C(26) . . . . 19(1) no
O(2) P(2) C(27) C(28) . . . . -167(2) no
O(2) P(2) C(27) C(32) . . . . 22(1) no
C(1) S(1) C(4) C(3) . . . . 3(1) no
C(1) S(1) C(4) C(5) . . . . -180(1) no
C(1) C(2) C(3) C(4) . . . . -3(2) no
C(2) C(1) S(1) C(4) . . . . -5(1) no
C(2) C(3) P(1) C(9) . . . . 28(1) no
C(2) C(3) P(1) C(15) . . . . -84(1) no
C(2) C(3) C(4) C(5) . . . . -177(1) no
C(3) P(1) C(9) C(10) . . . . 104.6(8) no
C(3) P(1) C(9) C(14) . . . . -76.3(9) no
C(3) P(1) C(15) C(16) . . . . 4.0(8) no
C(3) P(1) C(15) C(20) . . . . -174.2(6) no
C(3) C(4) C(5) C(6) . . . . 119(1) no
C(4) C(3) P(1) C(9) . . . . -151(1) no
C(4) C(3) P(1) C(15) . . . . 96(1) no
C(4) C(5) S(2) C(8) . . . . 179.8(9) no
C(4) C(5) C(6) C(7) . . . . 178(1) no
C(5) S(2) C(8) C(7) . . . . 2(1) no
C(5) C(6) P(2) C(21) . . . . -53(1) no
C(5) C(6) P(2) C(27) . . . . -164(1) no
C(5) C(6) C(7) C(8) . . . . 6(2) no
C(6) P(2) C(21) C(22) . . . . -36(1) no
C(6) P(2) C(21) C(26) . . . . 149.2(9) no
C(6) P(2) C(27) C(28) . . . . 65(2) no
C(6) P(2) C(27) C(32) . . . . -106(1) no
C(6) C(5) S(2) C(8) . . . . 1.4(8) no
C(7) C(6) P(2) C(21) . . . . 139(1) no
C(7) C(6) P(2) C(27) . . . . 28(1) no
C(9) P(1) C(15) C(16) . . . . -108.9(8) no
C(9) P(1) C(15) C(20) . . . . 73.0(7) no
C(9) C(10) C(11) C(12) . . . . 2(2) no
C(9) C(14) C(13) C(12) . . . . 4(2) no
C(10) C(9) P(1) C(15) . . . . -143.4(7) no
C(10) C(9) C(14) C(13) . . . . -2(1) no
C(10) C(11) C(12) C(13) . . . . -1(2) no
C(11) C(10) C(9) C(14) . . . . 0(2) no
C(11) C(12) C(13) C(14) . . . . -2(2) no
C(14) C(9) P(1) C(15) . . . . 35.8(9) no
C(15) C(16) C(17) C(18) . . . . 3(2) no
C(15) C(20) C(19) C(18) . . . . 2(2) no
C(16) C(15) C(20) C(19) . . . . -1(1) no
C(16) C(17) C(18) C(19) . . . . -2(2) no
C(17) C(16) C(15) C(20) . . . . -1(1) no
C(17) C(18) C(19) C(20) . . . . 0(2) no
C(21) P(2) C(27) C(28) . . . . -48(2) no
C(21) P(2) C(27) C(32) . . . . 140(1) no
C(21) C(22) C(23) C(24) . . . . 2(2) no
C(21) C(26) C(25) C(24) . . . . 2(2) no
C(22) C(21) P(2) C(27) . . . . 77(1) no
C(22) C(21) C(26) C(25) . . . . -1(2) no
C(22) C(23) C(24) C(25) . . . . -2(2) no
C(23) C(22) C(21) C(26) . . . . -1(2) no
C(23) C(24) C(25) C(26) . . . . 0(2) no
C(26) C(21) P(2) C(27) . . . . -98(1) no
C(27) C(28) C(29) C(30) . . . . 4(3) no
C(27) C(32) C(31) C(30) . . . . -7(3) no
C(28) C(27) C(32) C(31) . . . . 9(3) no
C(28) C(29) C(30) C(31) . . . . -3(4) no
C(29) C(28) C(27) C(32) . . . . -7(3) no
C(29) C(30) C(31) C(32) . . . . 5(4) no
